data_7705079
loop_
_publ_author_name
'Li, Yanhua'
'Song, Xuedan'
'Liu, Yan'
'Guo, Yongkang'
'Sun, Yu'
'Ji, Min'
'You, Zhonglu'
'An, Yonglin'

_publ_section_title
;
 Syntheses, structures, and photocatalytic properties of open-framework
 Ag-Sn-S compounds.
;
_journal_issue 33
_journal_name_full 'Dalton transactions (Cambridge, England : 2003)'
_journal_page_first 11708
_journal_page_last 11714
_journal_paper_doi 10.1039/d0dt02513e
_journal_volume 49
_journal_year 2020
_chemical_formula_sum 'Ag K S3 Sn'
_chemical_formula_weight 361.84
_space_group_crystal_system orthorhombic
_space_group_IT_number 43
_space_group_name_Hall 'F 2 -2d'
_space_group_name_H-M_alt 'F d d 2'
_audit_creation_method SHELXL-2017/1
_audit_update_record
;
2019-11-13 deposited with the CCDC.	2020-08-10 downloaded from the CCDC.
;
_cell_angle_alpha 90
_cell_angle_beta 90
_cell_angle_gamma 90
_cell_formula_units_Z 16
_cell_length_a 9.9233(7)
_cell_length_b 30.274(2)
_cell_length_c 8.5537(6)
_cell_measurement_reflns_used 4224
_cell_measurement_temperature 273(2)
_cell_measurement_theta_max 28.36
_cell_measurement_theta_min 2.69
_cell_volume 2569.7(3)
_computing_structure_refinement 'SHELXL-2017/1 (Sheldrick, 2017)'
_computing_structure_solution 'SHELXT 2014/5 (Sheldrick, 2014)'
_diffrn_ambient_temperature 273(2)
_diffrn_measured_fraction_theta_full 1.000
_diffrn_measured_fraction_theta_max 0.999
_diffrn_measurement_device_type 'CCD area detector'
_diffrn_measurement_method 'phi and omega scans'
_diffrn_radiation_type MoK\a
_diffrn_radiation_wavelength 0.71073
_diffrn_reflns_av_R_equivalents 0.0342
_diffrn_reflns_av_unetI/netI 0.0408
_diffrn_reflns_Laue_measured_fraction_full 1.000
_diffrn_reflns_Laue_measured_fraction_max 0.999
_diffrn_reflns_limit_h_max 13
_diffrn_reflns_limit_h_min -10
_diffrn_reflns_limit_k_max 40
_diffrn_reflns_limit_k_min -39
_diffrn_reflns_limit_l_max 10
_diffrn_reflns_limit_l_min -11
_diffrn_reflns_number 4224
_diffrn_reflns_point_group_measured_fraction_full 0.984
_diffrn_reflns_point_group_measured_fraction_max 0.967
_diffrn_reflns_theta_full 25.242
_diffrn_reflns_theta_max 28.361
_diffrn_reflns_theta_min 2.691
_diffrn_source 'sealed tube'
_exptl_absorpt_coefficient_mu 8.416
_exptl_absorpt_correction_T_max 0.7457
_exptl_absorpt_correction_T_min 0.5686
_exptl_absorpt_correction_type multi-scan
_exptl_absorpt_process_details SADABS-2014/5
_exptl_crystal_colour yellow
_exptl_crystal_density_diffrn 3.741
_exptl_crystal_density_method 'not measured'
_exptl_crystal_description block
_exptl_crystal_F_000 2624
_exptl_crystal_size_max 0.13
_exptl_crystal_size_mid 0.12
_exptl_crystal_size_min 0.10
_refine_diff_density_max 1.948
_refine_diff_density_min -2.062
_refine_diff_density_rms 0.299
_refine_ls_abs_structure_details
;
 Flack x determined using 610 quotients [(I+)-(I-)]/[(I+)+(I-)]
 (Parsons, Flack and Wagner, Acta Cryst. B69 (2013) 249-259).
;
_refine_ls_abs_structure_Flack 0.03(3)
_refine_ls_extinction_coef 0.00056(12)
_refine_ls_extinction_expression Fc^*^=kFc[1+0.001xFc^2^\l^3^/sin(2\q)]^-1/4^
_refine_ls_extinction_method 'SHELXL-2017/1 (Sheldrick 2017)'
_refine_ls_goodness_of_fit_ref 1.190
_refine_ls_hydrogen_treatment undef
_refine_ls_matrix_type full
_refine_ls_number_parameters 57
_refine_ls_number_reflns 1563
_refine_ls_number_restraints 1
_refine_ls_restrained_S_all 1.189
_refine_ls_R_factor_all 0.0483
_refine_ls_R_factor_gt 0.0449
_refine_ls_shift/su_max 0.000
_refine_ls_shift/su_mean 0.000
_refine_ls_structure_factor_coef Fsqd
_refine_ls_weighting_details 'w=1/[\s^2^(Fo^2^)+(0.1000P)^2^] where P=(Fo^2^+2Fc^2^)/3'
_refine_ls_weighting_scheme calc
_refine_ls_wR_factor_gt 0.1340
_refine_ls_wR_factor_ref 0.1540
_reflns_Friedel_coverage 0.815
_reflns_Friedel_fraction_full 0.967
_reflns_Friedel_fraction_max 0.930
_reflns_number_gt 1466
_reflns_number_total 1563
_reflns_threshold_expression 'I > 2\s(I)'
_cod_data_source_file d0dt02513e2.cif
_cod_data_source_block 1
_cod_depositor_comments
;
The following automatic conversions were performed:

data item '_exptl_absorpt_correction_type' value 'Multi-scan' was
changed to 'multi-scan' in accordance with the
/home/data/users/saulius/crontab/automatic-downloads/rss-feeds/RSC/lib/dictionaries/cif_core.dic
dictionary named 'cif_core.dic' version 2.4.2 last updated on
2011-04-26.

Automatic conversion script
Id: cif_fix_values 7556 2019-12-06 15:28:31Z antanas 

 Adding full bibliography for 7705079--7705083.cif.
;
_cod_database_code 7705079
_shelx_shelxl_version_number 2017/1
_shelx_space_group_comment
;
The symmetry employed for this shelxl refinement is uniquely defined
by the following loop, which should always be used as a source of
symmetry information in preference to the above space-group names.
They are only intended as comments.
;
_shelx_estimated_absorpt_t_min 0.4657
_shelx_estimated_absorpt_t_max 0.7457

loop_
_space_group_symop_operation_xyz
'x, y, z'
'-x, -y, z'
'x+1/4, -y+1/4, z+1/4'
'-x+1/4, y+1/4, z+1/4'
'x, y+1/2, z+1/2'
'-x, -y+1/2, z+1/2'
'x+1/4, -y+3/4, z+3/4'
'-x+1/4, y+3/4, z+3/4'
'x+1/2, y, z+1/2'
'-x+1/2, -y, z+1/2'
'x+3/4, -y+1/4, z+3/4'
'-x+3/4, y+1/4, z+3/4'
'x+1/2, y+1/2, z'
'-x+1/2, -y+1/2, z'
'x+3/4, -y+3/4, z+1/4'
'-x+3/4, y+3/4, z+1/4'

loop_
_atom_site_label
_atom_site_type_symbol
_atom_site_fract_x
_atom_site_fract_y
_atom_site_fract_z
_atom_site_U_iso_or_equiv
_atom_site_adp_type
_atom_site_occupancy
_atom_site_site_symmetry_order
_atom_site_calc_flag
_atom_site_refinement_flags_posn
_atom_site_refinement_flags_adp
_atom_site_refinement_flags_occupancy
_atom_site_disorder_assembly
_atom_site_disorder_group
Sn1 Sn 0.45170(11) 0.33641(3) 0.53235(11) 0.0211(4) Uani 1 1 d . . . . .
Ag1 Ag 0.250000 0.250000 0.7084(3) 0.0420(6) Uani 1 2 d S T P . .
Ag2 Ag 0.250000 0.250000 0.3398(3) 0.0407(6) Uani 1 2 d S T P . .
K1 K 0.2253(4) 0.43027(13) 0.2923(5) 0.0318(9) Uani 1 1 d . . . . .
S1 S 0.4776(4) 0.27508(13) 0.7014(5) 0.0248(8) Uani 1 1 d . . . . .
S2 S 0.2753(5) 0.32896(13) 0.3521(5) 0.0262(9) Uani 1 1 d . . . . .
S3 S 0.4239(5) 0.40826(14) 0.6582(6) 0.0295(9) Uani 1 1 d . . . . .

loop_
_atom_site_aniso_label
_atom_site_aniso_U_11
_atom_site_aniso_U_22
_atom_site_aniso_U_33
_atom_site_aniso_U_23
_atom_site_aniso_U_13
_atom_site_aniso_U_12
Sn1 0.0201(5) 0.0191(5) 0.0239(5) -0.0005(4) 0.0024(4) -0.0012(4)
Ag1 0.0263(11) 0.0524(14) 0.0473(12) 0.000 0.000 -0.0145(9)
Ag2 0.0554(15) 0.0209(9) 0.0458(13) 0.000 0.000 -0.0073(9)
K1 0.039(2) 0.0280(16) 0.0280(18) 0.0023(16) 0.0015(18) -0.0029(15)
S1 0.0255(18) 0.0229(19) 0.0260(19) 0.0027(15) 0.0003(15) -0.0020(15)
S2 0.029(2) 0.0226(18) 0.0274(19) -0.0010(16) -0.0063(16) -0.0045(16)
S3 0.0227(19) 0.0278(19) 0.038(2) -0.0069(18) 0.0084(18) -0.0033(17)

loop_
_atom_type_symbol
_atom_type_description
_atom_type_scat_dispersion_real
_atom_type_scat_dispersion_imag
_atom_type_scat_source
K K 0.2009 0.2494 'International Tables Vol C Tables 4.2.6.8 and 6.1.1.4'
Ag Ag -0.8971 1.1015 'International Tables Vol C Tables 4.2.6.8 and 6.1.1.4'
Sn Sn -0.6537 1.4246 'International Tables Vol C Tables 4.2.6.8 and 6.1.1.4'
S S 0.1246 0.1234 'International Tables Vol C Tables 4.2.6.8 and 6.1.1.4'

loop_
_geom_angle_atom_site_label_1
_geom_angle_atom_site_label_2
_geom_angle_atom_site_label_3
_geom_angle
_geom_angle_site_symmetry_1
_geom_angle_site_symmetry_3
_geom_angle_publ_flag
S2 Sn1 S1 114.04(15) . . ?
S2 Sn1 S3 106.93(16) . . ?
S1 Sn1 S3 116.20(16) . . ?
S2 Sn1 S3 113.14(16) . 7_554 ?
S1 Sn1 S3 102.62(15) . 7_554 ?
S3 Sn1 S3 103.52(14) . 7_554 ?
S2 Sn1 K1 48.57(11) . . ?
S1 Sn1 K1 153.51(13) . . ?
S3 Sn1 K1 63.17(14) . . ?
S3 Sn1 K1 103.10(12) 7_554 . ?
S1 Ag1 S1 177.1(2) 14 . ?
S1 Ag1 Ag2 88.57(11) 14 . ?
S1 Ag1 Ag2 88.57(11) . . ?
S1 Ag1 K1 58.54(11) 14 15_455 ?
S1 Ag1 K1 120.19(12) . 15_455 ?
Ag2 Ag1 K1 67.61(8) . 15_455 ?
S1 Ag1 K1 120.19(12) 14 16_545 ?
S1 Ag1 K1 58.54(11) . 16_545 ?
Ag2 Ag1 K1 67.61(8) . 16_545 ?
K1 Ag1 K1 135.21(16) 15_455 16_545 ?
S1 Ag1 K1 133.00(13) 14 7 ?
S1 Ag1 K1 49.61(12) . 7 ?
Ag2 Ag1 K1 132.89(7) . 7 ?
K1 Ag1 K1 111.35(10) 15_455 7 ?
K1 Ag1 K1 98.89(6) 16_545 7 ?
S1 Ag1 K1 49.61(12) 14 8_545 ?
S1 Ag1 K1 133.00(13) . 8_545 ?
Ag2 Ag1 K1 132.89(7) . 8_545 ?
K1 Ag1 K1 98.89(6) 15_455 8_545 ?
K1 Ag1 K1 111.35(10) 16_545 8_545 ?
K1 Ag1 K1 94.22(13) 7 8_545 ?
S2 Ag2 S2 175.0(2) . 14 ?
S2 Ag2 Ag1 87.48(11) . . ?
S2 Ag2 Ag1 87.48(11) 14 . ?
S2 Ag2 K1 116.75(13) . 16_545 ?
S2 Ag2 K1 60.69(12) 14 16_545 ?
Ag1 Ag2 K1 63.32(7) . 16_545 ?
S2 Ag2 K1 60.68(12) . 15_455 ?
S2 Ag2 K1 116.75(13) 14 15_455 ?
Ag1 Ag2 K1 63.32(7) . 15_455 ?
K1 Ag2 K1 126.64(14) 16_545 15_455 ?
S2 Ag2 K1 127.74(13) . 8_544 ?
S2 Ag2 K1 56.23(12) 14 8_544 ?
Ag1 Ag2 K1 129.61(7) . 8_544 ?
K1 Ag2 K1 113.12(10) 16_545 8_544 ?
K1 Ag2 K1 100.36(5) 15_455 8_544 ?
S2 Ag2 K1 56.23(12) . 7_554 ?
S2 Ag2 K1 127.74(14) 14 7_554 ?
Ag1 Ag2 K1 129.61(7) . 7_554 ?
K1 Ag2 K1 100.36(6) 16_545 7_554 ?
K1 Ag2 K1 113.12(10) 15_455 7_554 ?
K1 Ag2 K1 100.78(13) 8_544 7_554 ?
S2 K1 S1 141.15(19) . 12_554 ?
S2 K1 S1 123.78(17) . 15_454 ?
S1 K1 S1 90.44(11) 12_554 15_454 ?
S2 K1 S3 90.15(16) . 9_454 ?
S1 K1 S3 117.64(17) 12_554 9_454 ?
S1 K1 S3 76.94(15) 15_454 9_454 ?
S2 K1 S2 83.25(14) . 15_455 ?
S1 K1 S2 79.87(14) 12_554 15_455 ?
S1 K1 S2 139.76(17) 15_454 15_455 ?
S3 K1 S2 73.54(14) 9_454 15_455 ?
S2 K1 S2 81.94(14) . 7_554 ?
S1 K1 S2 98.55(15) 12_554 7_554 ?
S1 K1 S2 66.09(13) 15_454 7_554 ?
S3 K1 S2 127.96(17) 9_454 7_554 ?
S2 K1 S2 153.7(2) 15_455 7_554 ?
S2 K1 Ag1 111.97(14) . 7_554 ?
S1 K1 Ag1 39.29(9) 12_554 7_554 ?
S1 K1 Ag1 95.87(12) 15_454 7_554 ?
S3 K1 Ag1 156.52(15) 9_454 7_554 ?
S2 K1 Ag1 100.39(14) 15_455 7_554 ?
S2 K1 Ag1 65.74(11) 7_554 7_554 ?
S2 K1 S3 67.00(13) . . ?
S1 K1 S3 74.28(13) 12_554 . ?
S1 K1 S3 145.72(16) 15_454 . ?
S3 K1 S3 137.34(19) 9_454 . ?
S2 K1 S3 68.54(13) 15_455 . ?
S2 K1 S3 85.67(13) 7_554 . ?
Ag1 K1 S3 53.11(9) 7_554 . ?
S2 K1 Ag2 119.63(14) . 7_554 ?
S1 K1 Ag2 66.32(11) 12_554 7_554 ?
S1 K1 Ag2 50.02(10) 15_454 7_554 ?
S3 K1 Ag2 126.85(16) 9_454 7_554 ?
S2 K1 Ag2 145.70(15) 15_455 7_554 ?
S2 K1 Ag2 38.05(8) 7_554 7_554 ?
Ag1 K1 Ag2 49.07(7) 7_554 7_554 ?
S3 K1 Ag2 95.76(11) . 7_554 ?
S2 K1 Ag2 119.99(14) . 15_455 ?
S1 K1 Ag2 48.59(10) 12_554 15_455 ?
S1 K1 Ag2 111.10(13) 15_454 15_455 ?
S3 K1 Ag2 79.59(11) 9_454 15_455 ?
S2 K1 Ag2 37.01(8) 15_455 15_455 ?
S2 K1 Ag2 146.93(14) 7_554 15_455 ?
Ag1 K1 Ag2 82.37(9) 7_554 15_455 ?
S3 K1 Ag2 81.76(11) . 15_455 ?
Ag2 K1 Ag2 113.12(10) 7_554 15_455 ?
S2 K1 Sn1 33.91(9) . . ?
S1 K1 Sn1 108.81(14) 12_554 . ?
S1 K1 Sn1 136.92(14) 15_454 . ?
S3 K1 Sn1 121.81(14) 9_454 . ?
S2 K1 Sn1 82.62(11) 15_455 . ?
S2 K1 Sn1 73.00(10) 7_554 . ?
Ag1 K1 Sn1 78.69(8) 7_554 . ?
S3 K1 Sn1 35.44(8) . . ?
Ag2 K1 Sn1 102.32(9) 7_554 . ?
Ag2 K1 Sn1 110.41(10) 15_455 . ?
S2 K1 Ag1 133.20(15) . 15_454 ?
S1 K1 Ag1 85.21(12) 12_554 15_454 ?
S1 K1 Ag1 34.39(9) 15_454 15_454 ?
S3 K1 Ag1 51.46(10) 9_454 15_454 ?
S2 K1 Ag1 105.49(13) 15_455 15_454 ?
S2 K1 Ag1 100.49(12) 7_554 15_454 ?
Ag1 K1 Ag1 111.35(10) 7_554 15_454 ?
S3 K1 Ag1 159.29(13) . 15_454 ?
Ag2 K1 Ag1 78.21(8) 7_554 15_454 ?
Ag2 K1 Ag1 82.50(8) 15_455 15_454 ?
Sn1 K1 Ag1 165.09(12) . 15_454 ?
Sn1 S1 Ag1 99.34(16) . . ?
Sn1 S1 K1 117.25(18) . 16_545 ?
Ag1 S1 K1 82.17(14) . 16_545 ?
Sn1 S1 K1 102.92(15) . 7 ?
Ag1 S1 K1 96.00(15) . 7 ?
K1 S1 K1 139.60(18) 16_545 7 ?
Sn1 S2 Ag2 101.69(17) . . ?
Sn1 S2 K1 97.52(15) . . ?
Ag2 S2 K1 160.8(2) . . ?
Sn1 S2 K1 94.97(16) . 7_554 ?
Ag2 S2 K1 86.76(14) . 7_554 ?
K1 S2 K1 92.66(16) . 7_554 ?
Sn1 S2 K1 110.30(17) . 15_455 ?
Ag2 S2 K1 81.27(14) . 15_455 ?
K1 S2 K1 91.14(15) . 15_455 ?
K1 S2 K1 153.7(2) 7_554 15_455 ?
Sn1 S3 Sn1 110.54(17) . 15_455 ?
Sn1 S3 K1 103.46(17) . 9 ?
Sn1 S3 K1 131.0(2) 15_455 9 ?
Sn1 S3 K1 81.39(15) . . ?
Sn1 S3 K1 82.96(14) 15_455 . ?
K1 S3 K1 137.34(19) 9 . ?

loop_
_geom_bond_atom_site_label_1
_geom_bond_atom_site_label_2
_geom_bond_distance
_geom_bond_site_symmetry_2
_geom_bond_publ_flag
Sn1 S2 2.343(5) . ?
Sn1 S1 2.367(4) . ?
Sn1 S3 2.442(4) . ?
Sn1 S3 2.453(5) 7_554 ?
Sn1 K1 4.164(4) . ?
Ag1 S1 2.384(4) 14 ?
Ag1 S1 2.384(4) . ?
Ag1 Ag2 3.153(3) . ?
Ag1 K1 3.729(4) 15_455 ?
Ag1 K1 3.729(4) 16_545 ?
Ag1 K1 4.196(5) 7 ?
Ag1 K1 4.196(5) 8_545 ?
Ag2 S2 2.406(4) . ?
Ag2 S2 2.406(4) 14 ?
Ag2 K1 3.859(4) 16_545 ?
Ag2 K1 3.859(4) 15_455 ?
Ag2 K1 3.991(4) 8_544 ?
Ag2 K1 3.991(4) 7_554 ?
K1 S2 3.149(6) . ?
K1 S1 3.211(6) 12_554 ?
K1 S1 3.214(6) 15_454 ?
K1 S3 3.272(6) 9_454 ?
K1 S2 3.323(6) 15_455 ?
K1 S2 3.404(6) 7_554 ?
K1 S3 3.758(7) . ?
